data_7044159
loop_
_publ_author_name
'Gimeno, M. Concepcion'
'Salvador-Gil, Daniel'
'Ortego, Lourdes'
'Herrera, Raquel P.'
'Marzo, Isabel'

_publ_section_title
;
 Highly active group 11 metal complexes with \a- hydrazidophosphonate
 ligands
;
_journal_name_full 'Dalton Trans.'
_journal_paper_doi 10.1039/C7DT02743E
_journal_year 2017
_chemical_formula_sum 'C42 H39 Ag F3 N3 O9 P2 S'
_chemical_formula_weight 988.63
_space_group_crystal_system triclinic
_space_group_IT_number 2
_space_group_name_Hall '-P 1'
_space_group_name_H-M_alt 'P -1'
_symmetry_space_group_name_Hall '-P 1'
_symmetry_space_group_name_H-M 'P -1'
_atom_sites_solution_hydrogens mixed
_atom_sites_solution_primary direc
_audit_creation_method SHELXL-2016/6
_audit_update_record
;
2017-09-08 deposited with the CCDC.
2017-09-11 downloaded from the CCDC.
;
_cell_angle_alpha 89.03(3)
_cell_angle_beta 88.03(3)
_cell_angle_gamma 78.01(3)
_cell_formula_units_Z 4
_cell_length_a 13.114(3)
_cell_length_b 15.701(3)
_cell_length_c 21.412(4)
_cell_measurement_reflns_used 10802
_cell_measurement_temperature 100(2)
_cell_measurement_theta_max 26.3470
_cell_measurement_theta_min 4.2280
_cell_volume 4309.8(16)
_computing_cell_refinement
;
CrysAlisPro, Agilent Technologies,
Version 1.171.37.31 (release 14-01-2014 CrysAlis171 .NET)
(compiled Jan 14 2014,18:38:05)
;
_computing_data_collection
;
CrysAlisPro, Agilent Technologies,
Version 1.171.37.31 (release 14-01-2014 CrysAlis171 .NET)
(compiled Jan 14 2014,18:38:05)
;
_computing_data_reduction
;
CrysAlisPro, Agilent Technologies,
Version 1.171.37.31 (release 14-01-2014 CrysAlis171 .NET)
(compiled Jan 14 2014,18:38:05)
;
_computing_structure_refinement 'SHELXL-2016/6 (Sheldrick, 2016)'
_computing_structure_solution
;
CrysAlisPro, Agilent Technologies,
Version 1.171.37.31 (release 14-01-2014 CrysAlis171 .NET)
(compiled Jan 14 2014,18:38:05)
;
_diffrn_ambient_temperature 100(2)
_diffrn_detector_area_resol_mean 16.0655
_diffrn_measured_fraction_theta_full 0.995
_diffrn_measured_fraction_theta_max 0.995
_diffrn_measurement_device_type 'Xcalibur, Sapphire3'
_diffrn_measurement_method '\w rotations'
_diffrn_radiation_type MoK\a
_diffrn_radiation_wavelength 0.71073
_diffrn_reflns_av_R_equivalents 0.0871
_diffrn_reflns_av_unetI/netI 0.1054
_diffrn_reflns_Laue_measured_fraction_full 0.995
_diffrn_reflns_Laue_measured_fraction_max 0.995
_diffrn_reflns_limit_h_max 15
_diffrn_reflns_limit_h_min -15
_diffrn_reflns_limit_k_max 19
_diffrn_reflns_limit_k_min -19
_diffrn_reflns_limit_l_max 25
_diffrn_reflns_limit_l_min -25
_diffrn_reflns_number 63598
_diffrn_reflns_point_group_measured_fraction_full 0.995
_diffrn_reflns_point_group_measured_fraction_max 0.995
_diffrn_reflns_theta_full 25.242
_diffrn_reflns_theta_max 25.500
_diffrn_reflns_theta_min 4.174
_diffrn_source 'fine-focus sealed tube'
_exptl_absorpt_coefficient_mu 0.661
_exptl_absorpt_correction_T_max 0.9614
_exptl_absorpt_correction_T_min 0.7778
_exptl_absorpt_correction_type multi-scan
_exptl_absorpt_process_details
;
CrysAlisPro, Agilent Technologies,
Version 1.171.37.31 (release 14-01-2014 CrysAlis171 .NET)
(compiled Jan 14 2014,18:38:05)
Empirical absorption correction using spherical harmonics,
 implemented in SCALE3 ABSPACK scaling algorithm.
;
_exptl_crystal_colour colorless
_exptl_crystal_density_diffrn 1.524
_exptl_crystal_description needle
_exptl_crystal_F_000 2016
_exptl_crystal_size_max 0.400
_exptl_crystal_size_mid 0.080
_exptl_crystal_size_min 0.060
_refine_diff_density_max 3.957
_refine_diff_density_min -1.321
_refine_diff_density_rms 0.155
_refine_ls_extinction_method none
_refine_ls_goodness_of_fit_ref 1.051
_refine_ls_hydrogen_treatment mixed
_refine_ls_matrix_type full
_refine_ls_number_parameters 1110
_refine_ls_number_reflns 15933
_refine_ls_number_restraints 6
_refine_ls_restrained_S_all 1.053
_refine_ls_R_factor_all 0.1322
_refine_ls_R_factor_gt 0.0890
_refine_ls_shift/su_max 0.000
_refine_ls_shift/su_mean 0.000
_refine_ls_structure_factor_coef Fsqd
_refine_ls_weighting_details 'w=1/[\s^2^(Fo^2^)+(0.1053P)^2^+13.2545P] where P=(Fo^2^+2Fc^2^)/3'
_refine_ls_weighting_scheme calc
_refine_ls_wR_factor_gt 0.1971
_refine_ls_wR_factor_ref 0.2193
_reflns_Friedel_coverage 0.000
_reflns_number_gt 10866
_reflns_number_total 15933
_reflns_threshold_expression 'I > 2\s(I)'
_cod_data_source_file c7dt02743e2.cif
_cod_data_source_block c404
_cod_database_code 7044159
_shelx_shelxl_version_number 2016/6
_shelx_space_group_comment
;
The symmetry employed for this shelxl refinement is uniquely defined
by the following loop, which should always be used as a source of
symmetry information in preference to the above space-group names.
They are only intended as comments.
;
_shelx_estimated_absorpt_t_min 0.778
_shelx_estimated_absorpt_t_max 0.961

loop_
_space_group_symop_operation_xyz
'x, y, z'
'-x, -y, -z'

loop_
_atom_site_label
_atom_site_type_symbol
_atom_site_fract_x
_atom_site_fract_y
_atom_site_fract_z
_atom_site_U_iso_or_equiv
_atom_site_adp_type
_atom_site_occupancy
_atom_site_site_symmetry_order
_atom_site_calc_flag
_atom_site_refinement_flags_posn
_atom_site_refinement_flags_adp
Ag1 Ag 0.80754(5) 0.92896(3) 0.24507(3) 0.02105(17) Uani 1 1 d . .
P1 P 0.82652(16) 1.05689(13) 0.29485(9) 0.0223(5) Uani 1 1 d . .
P2 P 0.78893(14) 0.86076(11) 0.09976(8) 0.0132(4) Uani 1 1 d . .
N1 N 0.6803(4) 0.8498(4) 0.2068(3) 0.0136(12) Uani 1 1 d . .
H1 H 0.611802 0.873866 0.228327 0.016 Uiso 1 1 calc R U
N2 N 0.7119(4) 0.7608(4) 0.2261(3) 0.0148(13) Uani 1 1 d . .
H0 H 0.679(6) 0.727(5) 0.223(4) 0.018 Uiso 1 1 d . U
N3 N 0.9005(5) 0.3924(4) 0.3612(3) 0.0263(15) Uani 1 1 d . .
O1 O 0.8364(4) 0.7606(3) 0.0905(2) 0.0174(11) Uani 1 1 d . .
O2 O 0.7646(4) 0.8930(3) 0.0301(2) 0.0188(11) Uani 1 1 d . .
O3 O 0.8545(4) 0.9093(3) 0.1327(2) 0.0171(11) Uani 1 1 d . .
O4 O 0.8703(4) 0.7782(3) 0.2552(2) 0.0215(12) Uani 1 1 d . .
O5 O 0.8318(5) 0.3504(4) 0.3656(3) 0.0390(16) Uani 1 1 d . .
O6 O 0.9897(4) 0.3661(4) 0.3805(3) 0.0389(16) Uani 1 1 d . .
C1 C 0.7671(6) 1.0695(5) 0.3727(4) 0.0263(18) Uani 1 1 d . .
C2 C 0.8221(7) 1.0867(6) 0.4233(4) 0.041(2) Uani 1 1 d . .
H2 H 0.890441 1.097291 0.416938 0.049 Uiso 1 1 calc R U
C3 C 0.7783(8) 1.0885(7) 0.4836(4) 0.050(3) Uani 1 1 d . .
H3 H 0.817191 1.098676 0.518376 0.060 Uiso 1 1 calc R U
C4 C 0.6792(7) 1.0755(7) 0.4924(4) 0.044(2) Uani 1 1 d . .
H4 H 0.648344 1.077830 0.533282 0.053 Uiso 1 1 calc R U
C5 C 0.6228(8) 1.0588(7) 0.4415(4) 0.049(3) Uani 1 1 d . .
H5 H 0.553808 1.049745 0.448040 0.059 Uiso 1 1 calc R U
C6 C 0.6661(7) 1.0555(6) 0.3826(4) 0.034(2) Uani 1 1 d . .
H6 H 0.627466 1.043589 0.348196 0.041 Uiso 1 1 calc R U
C11 C 0.9601(6) 1.0643(5) 0.3081(3) 0.0209(17) Uani 1 1 d . .
C12 C 1.0294(6) 0.9882(5) 0.3245(3) 0.0238(18) Uani 1 1 d . .
H12 H 1.006951 0.934478 0.325574 0.029 Uiso 1 1 calc R U
C13 C 1.1310(6) 0.9900(5) 0.3394(4) 0.0279(19) Uani 1 1 d . .
H13 H 1.176563 0.938196 0.352700 0.034 Uiso 1 1 calc R U
C14 C 1.1657(6) 1.0667(5) 0.3351(4) 0.0271(18) Uani 1 1 d . .
H14 H 1.235687 1.067994 0.344384 0.033 Uiso 1 1 calc R U
C15 C 1.0992(6) 1.1404(6) 0.3174(4) 0.030(2) Uani 1 1 d . .
H15 H 1.123800 1.193136 0.314483 0.036 Uiso 1 1 calc R U
C16 C 0.9958(7) 1.1418(5) 0.3031(4) 0.0297(19) Uani 1 1 d . .
H16 H 0.950828 1.194272 0.290427 0.036 Uiso 1 1 calc R U
C21 C 0.7684(6) 1.1524(5) 0.2486(4) 0.0268(19) Uani 1 1 d . .
C22 C 0.7867(6) 1.1496(5) 0.1842(4) 0.0271(19) Uani 1 1 d . .
H22 H 0.830618 1.099597 0.166214 0.033 Uiso 1 1 calc R U
C23 C 0.7422(7) 1.2182(5) 0.1456(4) 0.036(2) Uani 1 1 d . .
H23 H 0.755415 1.215482 0.101654 0.044 Uiso 1 1 calc R U
C24 C 0.6793(7) 1.2897(6) 0.1718(5) 0.046(3) Uani 1 1 d . .
H24 H 0.647273 1.336623 0.145778 0.055 Uiso 1 1 calc R U
C25 C 0.6615(8) 1.2946(7) 0.2366(6) 0.056(3) Uani 1 1 d . .
H25 H 0.618416 1.345173 0.254293 0.068 Uiso 1 1 calc R U
C26 C 0.7065(7) 1.2261(6) 0.2750(5) 0.042(2) Uani 1 1 d . .
H26 H 0.695046 1.229741 0.319005 0.050 Uiso 1 1 calc R U
C31 C 0.9369(6) 0.7319(4) 0.0644(3) 0.0175(16) Uani 1 1 d . .
C32 C 1.0176(6) 0.7018(5) 0.1043(4) 0.0234(17) Uani 1 1 d . .
H32 H 1.005608 0.703751 0.148314 0.028 Uiso 1 1 calc R U
C33 C 1.1173(6) 0.6683(5) 0.0786(4) 0.0283(19) Uani 1 1 d . .
H33 H 1.173809 0.647234 0.105181 0.034 Uiso 1 1 calc R U
C34 C 1.1329(7) 0.6661(6) 0.0149(4) 0.036(2) Uani 1 1 d . .
H34 H 1.200443 0.643322 -0.002550 0.043 Uiso 1 1 calc R U
C35 C 1.0504(7) 0.6969(6) -0.0244(4) 0.038(2) Uani 1 1 d . .
H35 H 1.062246 0.695155 -0.068465 0.046 Uiso 1 1 calc R U
C36 C 0.9512(6) 0.7302(5) 0.0001(4) 0.0289(19) Uani 1 1 d . .
H36 H 0.894717 0.751162 -0.026419 0.035 Uiso 1 1 calc R U
C37 C 0.6646(5) 0.8583(5) 0.1386(3) 0.0172(16) Uani 1 1 d . .
H37 H 0.640725 0.805544 0.124320 0.021 Uiso 1 1 calc R U
C38 C 0.5794(6) 0.9379(5) 0.1255(3) 0.0199(16) Uani 1 1 d . .
H38A H 0.569342 0.942294 0.079857 0.024 Uiso 1 1 calc R U
H38B H 0.513361 0.928555 0.145531 0.024 Uiso 1 1 calc R U
C39 C 0.5994(6) 1.0241(5) 0.1478(4) 0.0247(18) Uani 1 1 d . .
H39A H 0.665878 1.033862 0.128681 0.030 Uiso 1 1 calc R U
H39B H 0.606505 1.021546 0.193739 0.030 Uiso 1 1 calc R U
C40 C 0.5113(6) 1.1006(5) 0.1309(4) 0.036(2) Uani 1 1 d . .
H40A H 0.504623 1.103829 0.085479 0.054 Uiso 1 1 calc R U
H40B H 0.527258 1.154886 0.145838 0.054 Uiso 1 1 calc R U
H40C H 0.445658 1.091938 0.150716 0.054 Uiso 1 1 calc R U
C41 C 0.7612(6) 0.9788(4) 0.0085(3) 0.0184(16) Uani 1 1 d . .
C42 C 0.6708(6) 1.0198(5) -0.0204(3) 0.0244(18) Uani 1 1 d . .
H42 H 0.614845 0.990638 -0.024557 0.029 Uiso 1 1 calc R U
C43 C 0.6634(7) 1.1040(5) -0.0430(4) 0.031(2) Uani 1 1 d . .
H43 H 0.601502 1.133913 -0.061932 0.037 Uiso 1 1 calc R U
C44 C 0.7471(7) 1.1441(5) -0.0377(4) 0.035(2) Uani 1 1 d . .
H44 H 0.742164 1.201815 -0.053228 0.042 Uiso 1 1 calc R U
C45 C 0.8377(7) 1.1018(5) -0.0103(4) 0.0292(19) Uani 1 1 d . .
H45 H 0.894749 1.130164 -0.007495 0.035 Uiso 1 1 calc R U
C46 C 0.8456(6) 1.0174(5) 0.0134(3) 0.0241(18) Uani 1 1 d . .
H46 H 0.907418 0.987472 0.032432 0.029 Uiso 1 1 calc R U
C47 C 0.8045(5) 0.7326(4) 0.2521(3) 0.0159(15) Uani 1 1 d . .
C51 C 0.8255(5) 0.6421(4) 0.2783(3) 0.0123(14) Uani 1 1 d . .
C52 C 0.7505(5) 0.5917(5) 0.2847(3) 0.0190(16) Uani 1 1 d . .
H52 H 0.681818 0.613727 0.270901 0.023 Uiso 1 1 calc R U
C53 C 0.7758(6) 0.5096(5) 0.3111(3) 0.0225(17) Uani 1 1 d . .
H53 H 0.725258 0.474204 0.314672 0.027 Uiso 1 1 calc R U
C54 C 0.8736(6) 0.4796(4) 0.3321(3) 0.0176(16) Uani 1 1 d . .
C55 C 0.9509(6) 0.5275(5) 0.3271(3) 0.0196(16) Uani 1 1 d . .
H55 H 1.018795 0.504701 0.341776 0.024 Uiso 1 1 calc R U
C56 C 0.9268(5) 0.6094(5) 0.3000(3) 0.0165(16) Uani 1 1 d . .
H56 H 0.978338 0.643754 0.296029 0.020 Uiso 1 1 calc R U
S1 S 0.45446(15) 0.90617(13) 0.33720(9) 0.0234(4) Uani 1 1 d . .
O13 O 0.3706(4) 0.8611(3) 0.3480(2) 0.0283(13) Uani 1 1 d . .
O14 O 0.4875(4) 0.9104(4) 0.2726(3) 0.0373(15) Uani 1 1 d . .
O15 O 0.4434(4) 0.9851(4) 0.3711(3) 0.0382(15) Uani 1 1 d . .
C117 C 0.5595(7) 0.8320(6) 0.3697(4) 0.039(2) Uani 1 1 d . .
F1 F 0.6524(4) 0.8542(4) 0.3585(3) 0.0540(15) Uani 1 1 d . .
F2 F 0.5518(4) 0.8276(4) 0.4340(2) 0.0610(18) Uani 1 1 d . .
F3 F 0.5718(4) 0.7515(3) 0.3503(2) 0.0476(14) Uani 1 1 d . .
Ag2 Ag 0.24553(5) 0.55269(4) 0.24783(3) 0.02771(19) Uani 1 1 d . .
P3 P 0.23365(17) 0.41434(12) 0.21311(9) 0.0231(5) Uani 1 1 d . .
P4 P 0.21829(14) 0.63388(11) 0.39805(8) 0.0149(4) Uani 1 1 d . .
N4 N 0.3407(5) 0.6469(4) 0.2973(3) 0.0178(14) Uani 1 1 d . .
H4A H 0.400(6) 0.637(5) 0.278(4) 0.021 Uiso 1 1 d . U
N5 N 0.2961(4) 0.7337(4) 0.2784(3) 0.0153(13) Uani 1 1 d . .
H5A H 0.321(6) 0.769(5) 0.289(4) 0.018 Uiso 1 1 d . U
N6 N 0.1128(5) 1.0927(4) 0.1361(3) 0.0247(15) Uani 1 1 d . .
O7 O 0.1688(4) 0.7336(3) 0.4058(2) 0.0190(11) Uani 1 1 d . .
O8 O 0.2346(4) 0.6035(3) 0.4686(2) 0.0230(12) Uani 1 1 d . .
O9 O 0.1605(4) 0.5826(3) 0.3613(2) 0.0186(11) Uani 1 1 d . .
O10 O 0.1662(4) 0.6958(3) 0.2257(2) 0.0229(12) Uani 1 1 d . .
O11 O 0.1809(5) 1.1359(3) 0.1322(3) 0.0369(15) Uani 1 1 d . .
O12 O 0.0236(5) 1.1194(4) 0.1173(3) 0.0406(16) Uani 1 1 d . .
C61 C 0.2773(6) 0.3277(5) 0.2708(4) 0.0237(17) Uani 1 1 d . .
C62 C 0.2404(6) 0.3392(5) 0.3310(4) 0.0262(18) Uani 1 1 d . .
H62 H 0.190119 0.390008 0.341913 0.031 Uiso 1 1 calc R U
C63 C 0.2758(7) 0.2770(5) 0.3763(4) 0.033(2) Uani 1 1 d . .
H63 H 0.249691 0.285268 0.418132 0.040 Uiso 1 1 calc R U
C64 C 0.3496(7) 0.2025(5) 0.3607(4) 0.036(2) Uani 1 1 d . .
H64 H 0.373852 0.160201 0.391949 0.044 Uiso 1 1 calc R U
C65 C 0.3862(7) 0.1903(6) 0.3020(4) 0.040(2) Uani 1 1 d . .
H65 H 0.435718 0.138778 0.291880 0.048 Uiso 1 1 calc R U
C66 C 0.3535(7) 0.2514(5) 0.2554(4) 0.039(2) Uani 1 1 d . .
H66 H 0.381363 0.242499 0.213917 0.047 Uiso 1 1 calc R U
C71 C 0.3033(6) 0.3770(5) 0.1422(4) 0.0265(18) Uani 1 1 d . .
C72 C 0.3878(7) 0.4119(6) 0.1213(4) 0.038(2) Uani 1 1 d . .
H72 H 0.407016 0.457462 0.143772 0.046 Uiso 1 1 calc R U
C73 C 0.4433(8) 0.3802(6) 0.0683(4) 0.045(2) Uani 1 1 d . .
H73 H 0.499855 0.405497 0.054044 0.054 Uiso 1 1 calc R U
C74 C 0.4197(7) 0.3131(6) 0.0350(4) 0.039(2) Uani 1 1 d . .
H74 H 0.460480 0.291327 -0.001093 0.047 Uiso 1 1 calc R U
C75 C 0.3353(7) 0.2774(6) 0.0548(4) 0.035(2) Uani 1 1 d . .
H75 H 0.316593 0.232023 0.031901 0.043 Uiso 1 1 calc R U
C76 C 0.2793(7) 0.3088(5) 0.1081(4) 0.032(2) Uani 1 1 d . .
H76 H 0.222799 0.283412 0.122185 0.039 Uiso 1 1 calc R U
C81 C 0.0978(6) 0.4111(5) 0.1980(3) 0.0217(17) Uani 1 1 d . .
C82 C 0.0531(7) 0.3396(6) 0.2114(4) 0.033(2) Uani 1 1 d . .
H82 H 0.093327 0.288704 0.229824 0.040 Uiso 1 1 calc R U
C83 C -0.0499(7) 0.3428(6) 0.1979(4) 0.032(2) Uani 1 1 d . .
H83 H -0.079792 0.293561 0.206712 0.039 Uiso 1 1 calc R U
C84 C -0.1100(7) 0.4169(6) 0.1715(4) 0.032(2) Uani 1 1 d . .
H84 H -0.181172 0.418978 0.163112 0.038 Uiso 1 1 calc R U
C85 C -0.0655(7) 0.4877(6) 0.1575(4) 0.037(2) Uani 1 1 d . .
H85 H -0.105365 0.538348 0.138467 0.044 Uiso 1 1 calc R U
C86 C 0.0383(7) 0.4841(5) 0.1716(4) 0.031(2) Uani 1 1 d . .
H86 H 0.068392 0.533150 0.162667 0.037 Uiso 1 1 calc R U
C87 C 0.3462(5) 0.6395(5) 0.3663(3) 0.0179(16) Uani 1 1 d . .
H87 H 0.365596 0.693237 0.382331 0.021 Uiso 1 1 calc R U
C88 C 0.4332(6) 0.5612(5) 0.3817(4) 0.0278(19) Uani 1 1 d . .
H88A H 0.499395 0.571833 0.362689 0.033 Uiso 1 1 calc R U
H88B H 0.440937 0.558663 0.427557 0.033 Uiso 1 1 calc R U
C89 C 0.4193(6) 0.4721(5) 0.3604(4) 0.033(2) Uani 1 1 d . .
H89A H 0.350499 0.462759 0.376071 0.040 Uiso 1 1 calc R U
H89B H 0.419588 0.471549 0.314203 0.040 Uiso 1 1 calc R U
C90 C 0.5038(7) 0.3976(6) 0.3832(5) 0.046(3) Uani 1 1 d . .
H90A H 0.572375 0.407490 0.369282 0.070 Uiso 1 1 calc R U
H90B H 0.493336 0.342652 0.366068 0.070 Uiso 1 1 calc R U
H90C H 0.500091 0.394561 0.428967 0.070 Uiso 1 1 calc R U
C91 C 0.0670(5) 0.7636(4) 0.4295(3) 0.0166(16) Uani 1 1 d . .
C92 C -0.0122(6) 0.7902(5) 0.3877(4) 0.0206(17) Uani 1 1 d . .
H92 H 0.000967 0.782331 0.344063 0.025 Uiso 1 1 calc R U
C93 C -0.1093(6) 0.8279(5) 0.4104(4) 0.029(2) Uani 1 1 d . .
H93 H -0.164143 0.847389 0.382388 0.034 Uiso 1 1 calc R U
C94 C -0.1280(7) 0.8377(5) 0.4739(5) 0.037(2) Uani 1 1 d . .
H94 H -0.195125 0.865660 0.489453 0.044 Uiso 1 1 calc R U
C95 C -0.0492(7) 0.8068(6) 0.5152(4) 0.036(2) Uani 1 1 d . .
H95 H -0.063629 0.811145 0.558915 0.043 Uiso 1 1 calc R U
C96 C 0.0496(6) 0.7700(5) 0.4933(4) 0.0255(18) Uani 1 1 d . .
H96 H 0.104194 0.749544 0.521303 0.031 Uiso 1 1 calc R U
C101 C 0.2315(6) 0.5199(5) 0.4918(4) 0.0230(17) Uani 1 1 d . .
C102 C 0.3170(7) 0.4773(5) 0.5238(4) 0.030(2) Uani 1 1 d . .
H102 H 0.375717 0.503343 0.527632 0.036 Uiso 1 1 calc R U
C103 C 0.3167(7) 0.3965(6) 0.5502(4) 0.039(2) Uani 1 1 d . .
H103 H 0.375305 0.366400 0.572225 0.047 Uiso 1 1 calc R U
C104 C 0.2306(7) 0.3597(5) 0.5443(4) 0.032(2) Uani 1 1 d . .
H104 H 0.230318 0.304054 0.562320 0.038 Uiso 1 1 calc R U
C105 C 0.1458(6) 0.4024(5) 0.5130(4) 0.031(2) Uani 1 1 d . .
H105 H 0.086773 0.376715 0.509715 0.037 Uiso 1 1 calc R U
C106 C 0.1458(6) 0.4846(5) 0.4854(4) 0.0265(18) Uani 1 1 d . .
H106 H 0.087586 0.514590 0.463009 0.032 Uiso 1 1 calc R U
C107 C 0.2163(5) 0.7501(5) 0.2398(3) 0.0148(15) Uani 1 1 d . .
C111 C 0.1920(6) 0.8406(4) 0.2133(3) 0.0158(15) Uani 1 1 d . .
C112 C 0.0914(5) 0.8740(4) 0.1925(3) 0.0169(16) Uani 1 1 d . .
H112 H 0.040482 0.838977 0.196311 0.020 Uiso 1 1 calc R U
C113 C 0.0646(6) 0.9549(5) 0.1670(3) 0.0188(16) Uani 1 1 d . .
H113 H -0.003566 0.976354 0.152352 0.023 Uiso 1 1 calc R U
C114 C 0.1394(6) 1.0050(4) 0.1631(3) 0.0180(16) Uani 1 1 d . .
C115 C 0.2407(6) 0.9736(5) 0.1828(3) 0.0199(16) Uani 1 1 d . .
H115 H 0.291445 1.008790 0.178758 0.024 Uiso 1 1 calc R U
C116 C 0.2661(5) 0.8915(5) 0.2079(3) 0.0184(16) Uani 1 1 d . .
H116 H 0.334794 0.869438 0.221566 0.022 Uiso 1 1 calc R U
S2 S 0.49114(15) 0.66403(13) 0.15945(10) 0.0255(5) Uani 1 1 d . .
O16 O 0.5268(4) 0.6790(4) 0.2210(3) 0.0327(14) Uani 1 1 d . .
O17 O 0.4956(5) 0.7325(4) 0.1153(3) 0.0393(15) Uani 1 1 d . .
O18 O 0.3975(5) 0.6299(4) 0.1588(3) 0.0400(15) Uani 1 1 d . .
C118 C 0.5832(7) 0.5775(5) 0.1388(4) 0.040(2) Uani 1 1 d . U
F4 F 0.5722(4) 0.5463(3) 0.0778(3) 0.0546(15) Uani 1 1 d . .
F5 F 0.6042(5) 0.5074(3) 0.1713(3) 0.0605(17) Uani 1 1 d . .
F6 F 0.6841(4) 0.5991(4) 0.1278(3) 0.0540(15) Uani 1 1 d . .

loop_
_atom_site_aniso_label
_atom_site_aniso_U_11
_atom_site_aniso_U_22
_atom_site_aniso_U_33
_atom_site_aniso_U_23
_atom_site_aniso_U_13
_atom_site_aniso_U_12
Ag1 0.0336(4) 0.0172(3) 0.0155(3) -0.0018(2) -0.0039(2) -0.0118(3)
P1 0.0295(12) 0.0226(11) 0.0180(10) -0.0065(8) 0.0043(9) -0.0128(9)
P2 0.0138(10) 0.0129(9) 0.0117(9) -0.0014(7) -0.0010(7) 0.0007(7)
N1 0.012(3) 0.016(3) 0.011(3) -0.001(2) 0.002(2) 0.002(2)
N2 0.009(3) 0.013(3) 0.024(3) 0.000(3) -0.004(3) -0.006(2)
N3 0.033(4) 0.022(4) 0.024(4) 0.003(3) 0.002(3) -0.005(3)
O1 0.011(3) 0.017(3) 0.022(3) -0.001(2) 0.003(2) 0.001(2)
O2 0.025(3) 0.018(3) 0.012(3) 0.001(2) -0.002(2) -0.002(2)
O3 0.016(3) 0.021(3) 0.015(3) -0.001(2) 0.001(2) -0.005(2)
O4 0.022(3) 0.022(3) 0.022(3) 0.009(2) -0.007(2) -0.009(2)
O5 0.040(4) 0.028(3) 0.054(4) 0.015(3) -0.011(3) -0.018(3)
O6 0.025(3) 0.034(3) 0.055(4) 0.020(3) -0.012(3) 0.000(3)
C1 0.031(5) 0.027(4) 0.021(4) -0.008(3) 0.008(4) -0.010(4)
C2 0.030(5) 0.067(7) 0.031(5) -0.012(5) 0.005(4) -0.024(5)
C3 0.045(6) 0.087(8) 0.027(5) -0.016(5) 0.007(4) -0.034(6)
C4 0.033(5) 0.068(7) 0.031(5) -0.023(5) 0.020(4) -0.013(5)
C5 0.041(6) 0.077(8) 0.040(6) -0.021(5) 0.016(5) -0.035(6)
C6 0.032(5) 0.051(6) 0.026(5) -0.010(4) 0.003(4) -0.022(4)
C11 0.025(4) 0.024(4) 0.016(4) -0.009(3) 0.003(3) -0.010(3)
C12 0.032(5) 0.017(4) 0.022(4) 0.007(3) 0.004(4) -0.006(3)
C13 0.032(5) 0.026(4) 0.024(4) -0.002(3) 0.000(4) -0.003(4)
C14 0.027(5) 0.032(5) 0.022(4) -0.006(4) 0.001(4) -0.007(4)
C15 0.031(5) 0.038(5) 0.027(5) -0.006(4) 0.008(4) -0.022(4)
C16 0.038(5) 0.023(4) 0.030(5) 0.002(4) 0.002(4) -0.012(4)
C21 0.023(4) 0.018(4) 0.042(5) -0.005(4) -0.002(4) -0.009(3)
C22 0.030(5) 0.020(4) 0.033(5) -0.002(3) 0.000(4) -0.009(4)
C23 0.038(5) 0.030(5) 0.042(5) 0.005(4) -0.006(4) -0.010(4)
C24 0.044(6) 0.023(5) 0.072(8) 0.012(5) -0.023(5) -0.006(4)
C25 0.051(7) 0.041(6) 0.070(8) -0.010(5) -0.008(6) 0.008(5)
C26 0.044(6) 0.026(5) 0.052(6) -0.004(4) 0.006(5) 0.002(4)
C31 0.019(4) 0.012(4) 0.021(4) 0.001(3) 0.004(3) -0.004(3)
C32 0.025(4) 0.017(4) 0.027(4) 0.005(3) 0.001(4) 0.000(3)
C33 0.023(4) 0.027(4) 0.032(5) 0.007(4) 0.001(4) 0.001(4)
C34 0.022(5) 0.037(5) 0.042(6) -0.009(4) 0.011(4) 0.007(4)
C35 0.046(6) 0.043(5) 0.022(5) -0.010(4) 0.010(4) -0.003(5)
C36 0.031(5) 0.034(5) 0.018(4) -0.004(3) -0.006(4) 0.005(4)
C37 0.011(4) 0.018(4) 0.022(4) 0.004(3) -0.005(3) -0.001(3)
C38 0.014(4) 0.024(4) 0.020(4) 0.005(3) 0.002(3) 0.000(3)
C39 0.020(4) 0.025(4) 0.029(4) 0.004(3) -0.002(3) -0.005(3)
C40 0.023(5) 0.026(5) 0.053(6) 0.004(4) 0.007(4) 0.007(4)
C41 0.031(5) 0.007(3) 0.014(4) 0.003(3) 0.004(3) 0.002(3)
C42 0.027(5) 0.027(4) 0.018(4) 0.001(3) 0.003(3) -0.005(4)
C43 0.039(5) 0.024(4) 0.025(4) 0.003(4) -0.004(4) 0.001(4)
C44 0.063(6) 0.019(4) 0.020(4) 0.005(3) -0.004(4) -0.005(4)
C45 0.038(5) 0.030(5) 0.023(4) 0.002(4) 0.002(4) -0.015(4)
C46 0.024(4) 0.023(4) 0.022(4) 0.002(3) 0.004(3) 0.002(3)
C47 0.018(4) 0.019(4) 0.011(4) -0.003(3) -0.001(3) -0.004(3)
C51 0.011(4) 0.019(4) 0.007(3) 0.001(3) 0.000(3) -0.004(3)
C52 0.010(4) 0.026(4) 0.023(4) 0.000(3) -0.004(3) -0.007(3)
C53 0.023(4) 0.023(4) 0.025(4) 0.002(3) 0.000(3) -0.012(3)
C54 0.018(4) 0.016(4) 0.018(4) 0.002(3) -0.005(3) -0.002(3)
C55 0.017(4) 0.024(4) 0.019(4) 0.000(3) -0.006(3) -0.005(3)
C56 0.008(4) 0.023(4) 0.019(4) -0.005(3) -0.001(3) -0.003(3)
S1 0.0149(10) 0.0264(11) 0.0275(11) 0.0040(8) 0.0002(8) -0.0014(8)
O13 0.025(3) 0.032(3) 0.033(3) 0.009(3) -0.004(3) -0.016(3)
O14 0.015(3) 0.064(4) 0.027(3) 0.012(3) 0.006(2) 0.002(3)
O15 0.023(3) 0.031(3) 0.061(4) -0.011(3) 0.002(3) -0.006(3)
C117 0.032(5) 0.031(5) 0.050(6) -0.003(4) 0.036(5) -0.002(4)
F1 0.018(3) 0.077(4) 0.062(4) -0.002(3) 0.001(3) 0.003(3)
F2 0.049(4) 0.091(5) 0.024(3) 0.006(3) 0.000(3) 0.028(3)
F3 0.054(4) 0.036(3) 0.042(3) 0.000(2) 0.000(3) 0.014(3)
Ag2 0.0466(4) 0.0131(3) 0.0255(3) -0.0025(2) -0.0084(3) -0.0093(3)
P3 0.0333(12) 0.0156(10) 0.0212(11) -0.0054(8) 0.0063(9) -0.0076(9)
P4 0.0155(10) 0.0124(9) 0.0160(10) 0.0004(7) -0.0041(8) -0.0004(7)
N4 0.012(3) 0.010(3) 0.030(4) 0.001(3) 0.003(3) 0.001(3)
N5 0.010(3) 0.009(3) 0.027(4) -0.005(3) 0.003(3) -0.001(2)
N6 0.032(4) 0.021(3) 0.022(4) 0.001(3) 0.006(3) -0.008(3)
O7 0.018(3) 0.015(3) 0.023(3) 0.004(2) 0.000(2) -0.003(2)
O8 0.035(3) 0.014(3) 0.019(3) 0.003(2) -0.006(2) -0.004(2)
O9 0.018(3) 0.021(3) 0.020(3) -0.004(2) 0.000(2) -0.009(2)
O10 0.018(3) 0.015(3) 0.040(3) 0.004(2) -0.012(2) -0.013(2)
O11 0.043(4) 0.020(3) 0.050(4) 0.010(3) -0.006(3) -0.014(3)
O12 0.029(4) 0.033(3) 0.056(4) 0.020(3) 0.001(3) 0.000(3)
C61 0.025(4) 0.022(4) 0.025(4) -0.007(3) 0.014(3) -0.010(3)
C62 0.026(5) 0.019(4) 0.032(5) -0.005(3) -0.003(4) -0.001(3)
C63 0.036(5) 0.034(5) 0.033(5) -0.002(4) 0.007(4) -0.016(4)
C64 0.048(6) 0.023(5) 0.039(5) 0.003(4) -0.008(5) -0.011(4)
C65 0.043(6) 0.028(5) 0.044(6) 0.001(4) -0.001(5) 0.004(4)
C66 0.046(6) 0.033(5) 0.027(5) -0.007(4) 0.011(4) 0.015(4)
C71 0.023(4) 0.024(4) 0.034(5) 0.001(4) 0.007(4) -0.009(4)
C72 0.050(6) 0.039(5) 0.034(5) -0.013(4) 0.012(4) -0.031(5)
C73 0.048(6) 0.051(6) 0.045(6) -0.010(5) 0.007(5) -0.031(5)
C74 0.046(6) 0.042(5) 0.030(5) -0.003(4) 0.008(4) -0.010(5)
C75 0.047(6) 0.037(5) 0.028(5) -0.010(4) 0.005(4) -0.021(4)
C76 0.031(5) 0.033(5) 0.034(5) -0.013(4) 0.003(4) -0.011(4)
C81 0.035(5) 0.020(4) 0.011(4) -0.002(3) 0.002(3) -0.009(4)
C82 0.044(6) 0.033(5) 0.026(5) 0.002(4) 0.002(4) -0.015(4)
C83 0.044(6) 0.034(5) 0.022(4) 0.002(4) 0.010(4) -0.018(4)
C84 0.029(5) 0.048(6) 0.020(4) -0.013(4) 0.006(4) -0.013(4)
C85 0.043(6) 0.029(5) 0.034(5) -0.008(4) 0.002(4) 0.002(4)
C86 0.032(5) 0.027(5) 0.034(5) -0.002(4) 0.004(4) -0.008(4)
C87 0.007(4) 0.022(4) 0.023(4) -0.006(3) -0.006(3) -0.001(3)
C88 0.020(4) 0.027(4) 0.033(5) 0.014(4) -0.001(4) -0.001(4)
C89 0.027(5) 0.025(4) 0.044(5) 0.006(4) -0.003(4) 0.001(4)
C90 0.031(5) 0.033(5) 0.074(7) -0.001(5) -0.004(5) -0.002(4)
C91 0.013(4) 0.012(3) 0.025(4) -0.001(3) 0.001(3) -0.004(3)
C92 0.023(4) 0.018(4) 0.021(4) 0.005(3) -0.002(3) -0.005(3)
C93 0.017(4) 0.025(4) 0.044(5) 0.005(4) -0.011(4) -0.004(3)
C94 0.023(5) 0.025(5) 0.060(7) -0.003(4) 0.007(4) -0.003(4)
C95 0.039(6) 0.038(5) 0.029(5) -0.009(4) 0.012(4) -0.007(4)
C96 0.030(5) 0.025(4) 0.022(4) -0.003(3) -0.007(4) -0.005(4)
C101 0.029(5) 0.016(4) 0.023(4) 0.002(3) -0.006(4) -0.001(3)
C102 0.033(5) 0.033(5) 0.029(5) 0.009(4) -0.010(4) -0.015(4)
C103 0.053(6) 0.031(5) 0.037(5) 0.016(4) -0.024(5) -0.013(4)
C104 0.048(6) 0.021(4) 0.028(5) 0.005(4) 0.002(4) -0.010(4)
C105 0.019(4) 0.030(5) 0.043(5) 0.000(4) 0.012(4) -0.004(4)
C106 0.017(4) 0.029(4) 0.030(5) 0.007(4) 0.004(4) 0.003(3)
C107 0.005(3) 0.021(4) 0.017(4) 0.002(3) 0.006(3) -0.002(3)
C111 0.020(4) 0.015(4) 0.013(4) -0.003(3) 0.000(3) -0.004(3)
C112 0.015(4) 0.016(4) 0.019(4) 0.001(3) 0.004(3) -0.001(3)
C113 0.017(4) 0.022(4) 0.016(4) -0.004(3) 0.002(3) -0.001(3)
C114 0.025(4) 0.013(4) 0.014(4) -0.001(3) 0.004(3) -0.001(3)
C115 0.022(4) 0.020(4) 0.020(4) -0.003(3) 0.004(3) -0.011(3)
C116 0.012(4) 0.029(4) 0.015(4) 0.001(3) 0.000(3) -0.006(3)
S2 0.0198(11) 0.0233(10) 0.0338(12) -0.0007(9) -0.0014(9) -0.0052(8)
O16 0.017(3) 0.046(4) 0.034(3) -0.005(3) 0.000(3) -0.005(3)
O17 0.051(4) 0.025(3) 0.043(4) 0.008(3) -0.001(3) -0.010(3)
O18 0.036(4) 0.047(4) 0.044(4) -0.013(3) 0.007(3) -0.026(3)
C118 0.047(4) 0.025(4) 0.052(4) 0.011(3) -0.036(3) -0.014(3)
F4 0.051(4) 0.044(3) 0.066(4) -0.019(3) 0.001(3) -0.001(3)
F5 0.067(4) 0.029(3) 0.076(4) 0.005(3) 0.000(3) 0.010(3)
F6 0.030(3) 0.059(4) 0.070(4) -0.015(3) 0.002(3) -0.002(3)

loop_
_atom_type_symbol
_atom_type_description
_atom_type_scat_dispersion_real
_atom_type_scat_dispersion_imag
_atom_type_scat_source
C C 0.0033 0.0016 'International Tables Vol C Tables 4.2.6.8 and 6.1.1.4'
H H 0.0000 0.0000 'International Tables Vol C Tables 4.2.6.8 and 6.1.1.4'
N N 0.0061 0.0033 'International Tables Vol C Tables 4.2.6.8 and 6.1.1.4'
O O 0.0106 0.0060 'International Tables Vol C Tables 4.2.6.8 and 6.1.1.4'
F F 0.0171 0.0103 'International Tables Vol C Tables 4.2.6.8 and 6.1.1.4'
P P 0.1023 0.0942 'International Tables Vol C Tables 4.2.6.8 and 6.1.1.4'
S S 0.1246 0.1234 'International Tables Vol C Tables 4.2.6.8 and 6.1.1.4'
Ag Ag -0.8971 1.1015 'International Tables Vol C Tables 4.2.6.8 and 6.1.1.4'

loop_
_geom_angle_atom_site_label_1
_geom_angle_atom_site_label_2
_geom_angle_atom_site_label_3
_geom_angle
O4 Ag1 P1 137.97(13)
O4 Ag1 N1 69.71(17)
P1 Ag1 N1 144.14(15)
O4 Ag1 O3 86.12(17)
P1 Ag1 O3 119.64(12)
N1 Ag1 O3 76.12(17)
C11 P1 C1 102.6(4)
C11 P1 C21 107.1(3)
C1 P1 C21 107.8(4)
C11 P1 Ag1 114.8(3)
C1 P1 Ag1 113.7(3)
C21 P1 Ag1 110.2(3)
O3 P2 O1 115.5(3)
O3 P2 O2 114.5(3)
O1 P2 O2 102.0(3)
O3 P2 C37 114.8(3)
O1 P2 C37 101.8(3)
O2 P2 C37 106.7(3)
N2 N1 C37 112.0(5)
N2 N1 Ag1 107.6(3)
C37 N1 Ag1 114.5(4)
C47 N2 N1 120.5(5)
O5 N3 O6 123.7(6)
O5 N3 C54 117.2(6)
O6 N3 C54 119.1(6)
C31 O1 P2 121.2(4)
C41 O2 P2 124.3(4)
P2 O3 Ag1 113.6(3)
C47 O4 Ag1 115.9(4)
C2 C1 C6 119.2(8)
C2 C1 P1 121.5(6)
C6 C1 P1 119.2(6)
C1 C2 C3 120.7(8)
C4 C3 C2 119.4(8)
C3 C4 C5 120.3(9)
C6 C5 C4 120.4(8)
C5 C6 C1 120.0(8)
C12 C11 C16 119.0(7)
C12 C11 P1 117.6(6)
C16 C11 P1 123.4(6)
C13 C12 C11 120.7(7)
C14 C13 C12 120.1(8)
C15 C14 C13 119.3(8)
C14 C15 C16 122.5(8)
C11 C16 C15 118.3(8)
C26 C21 C22 119.3(8)
C26 C21 P1 122.7(7)
C22 C21 P1 118.0(6)
C23 C22 C21 121.5(8)
C24 C23 C22 118.8(9)
C23 C24 C25 120.7(9)
C26 C25 C24 120.3(10)
C21 C26 C25 119.4(9)
C36 C31 C32 122.3(7)
C36 C31 O1 119.4(6)
C32 C31 O1 118.3(6)
C31 C32 C33 118.8(7)
C34 C33 C32 119.6(7)
C33 C34 C35 120.6(8)
C36 C35 C34 120.6(8)
C31 C36 C35 118.1(7)
N1 C37 C38 109.4(6)
N1 C37 P2 108.4(4)
C38 C37 P2 114.1(5)
C39 C38 C37 115.7(6)
C38 C39 C40 111.9(6)
C46 C41 C42 122.4(6)
C46 C41 O2 121.2(6)
C42 C41 O2 116.4(6)
C41 C42 C43 118.9(7)
C44 C43 C42 119.3(7)
C45 C44 C43 121.2(7)
C44 C45 C46 120.0(8)
C41 C46 C45 118.1(7)
O4 C47 N2 122.7(6)
O4 C47 C51 120.4(6)
N2 C47 C51 116.9(6)
C52 C51 C56 119.6(6)
C52 C51 C47 123.6(6)
C56 C51 C47 116.8(6)
C53 C52 C51 119.8(6)
C54 C53 C52 119.6(7)
C53 C54 C55 122.7(7)
C53 C54 N3 119.8(6)
C55 C54 N3 117.5(6)
C56 C55 C54 118.2(6)
C55 C56 C51 120.1(6)
O15 S1 O13 114.3(4)
O15 S1 O14 115.6(4)
O13 S1 O14 114.3(4)
O15 S1 C117 106.6(4)
O13 S1 C117 101.3(4)
O14 S1 C117 102.6(4)
F3 C117 F1 105.4(7)
F3 C117 F2 105.9(7)
F1 C117 F2 103.5(8)
F3 C117 S1 115.1(7)
F1 C117 S1 113.2(6)
F2 C117 S1 112.7(6)
O10 Ag2 P3 136.57(13)
O10 Ag2 N4 71.65(17)
P3 Ag2 N4 150.40(15)
C71 P3 C81 104.4(4)
C71 P3 C61 105.0(4)
C81 P3 C61 106.0(3)
C71 P3 Ag2 117.2(3)
C81 P3 Ag2 110.3(2)
C61 P3 Ag2 113.0(3)
O9 P4 O7 116.9(3)
O9 P4 O8 115.1(3)
O7 P4 O8 101.4(3)
O9 P4 C87 115.0(3)
O7 P4 C87 100.6(3)
O8 P4 C87 105.9(3)
N5 N4 C87 111.1(6)
N5 N4 Ag2 107.1(4)
C87 N4 Ag2 116.2(4)
C107 N5 N4 121.0(6)
O11 N6 O12 123.0(6)
O11 N6 C114 118.3(6)
O12 N6 C114 118.7(6)
C91 O7 P4 122.6(4)
C101 O8 P4 125.0(4)
C107 O10 Ag2 114.8(4)
C62 C61 C66 119.1(7)
C62 C61 P3 118.8(6)
C66 C61 P3 122.0(6)
C61 C62 C63 120.2(8)
C62 C63 C64 120.3(8)
C65 C64 C63 120.1(8)
C64 C65 C66 121.4(9)
C65 C66 C61 118.9(8)
C72 C71 C76 117.9(8)
C72 C71 P3 120.3(6)
C76 C71 P3 121.6(6)
C73 C72 C71 119.9(8)
C72 C73 C74 122.1(8)
C73 C74 C75 119.0(9)
C76 C75 C74 119.2(8)
C75 C76 C71 121.9(8)
C86 C81 C82 119.1(8)
C86 C81 P3 116.9(6)
C82 C81 P3 124.0(6)
C83 C82 C81 120.0(8)
C82 C83 C84 120.7(8)
C85 C84 C83 119.4(8)
C84 C85 C86 119.4(8)
C81 C86 C85 121.3(8)
N4 C87 C88 107.8(6)
N4 C87 P4 108.4(4)
C88 C87 P4 115.2(5)
C89 C88 C87 116.9(6)
C90 C89 C88 113.1(7)
C96 C91 C92 122.2(7)
C96 C91 O7 119.1(6)
C92 C91 O7 118.6(6)
C93 C92 C91 118.8(7)
C92 C93 C94 120.1(7)
C93 C94 C95 120.2(8)
C96 C95 C94 120.6(8)
C95 C96 C91 117.9(7)
C106 C101 C102 121.9(7)
C106 C101 O8 121.4(6)
C102 C101 O8 116.7(7)
C101 C102 C103 119.5(7)
C102 C103 C104 119.5(8)
C105 C104 C103 120.8(7)
C104 C105 C106 120.1(8)
C101 C106 C105 118.2(7)
O10 C107 N5 123.8(6)
O10 C107 C111 121.1(6)
N5 C107 C111 115.1(6)
C116 C111 C112 119.1(6)
C116 C111 C107 122.1(6)
C112 C111 C107 118.8(6)
C113 C112 C111 121.9(7)
C112 C113 C114 117.9(7)
C113 C114 C115 121.8(6)
C113 C114 N6 119.2(6)
C115 C114 N6 118.9(6)
C116 C115 C114 119.2(7)
C115 C116 C111 120.1(6)
O17 S2 O18 115.0(4)
O17 S2 O16 114.2(4)
O18 S2 O16 115.5(3)
O17 S2 C118 108.1(4)
O18 S2 C118 102.3(4)
O16 S2 C118 99.3(4)
F5 C118 F4 102.8(7)
F5 C118 F6 103.1(7)
F4 C118 F6 97.2(7)
F5 C118 S2 123.6(8)
F4 C118 S2 113.9(5)
F6 C118 S2 112.5(6)

loop_
_geom_bond_atom_site_label_1
_geom_bond_atom_site_label_2
_geom_bond_distance
Ag1 O4 2.349(5)
Ag1 P1 2.352(2)
Ag1 N1 2.448(5)
Ag1 O3 2.471(5)
P1 C11 1.812(8)
P1 C1 1.812(8)
P1 C21 1.826(8)
P2 O3 1.467(5)
P2 O1 1.580(5)
P2 O2 1.588(5)
P2 C37 1.812(7)
N1 N2 1.430(8)
N1 C37 1.481(8)
N2 C47 1.340(9)
N3 O5 1.222(8)
N3 O6 1.239(8)
N3 C54 1.474(9)
O1 C31 1.401(9)
O2 C41 1.410(8)
O4 C47 1.235(8)
C1 C2 1.382(11)
C1 C6 1.397(11)
C2 C3 1.394(12)
C3 C4 1.363(12)
C4 C5 1.395(12)
C5 C6 1.364(12)
C11 C12 1.391(10)
C11 C16 1.392(10)
C12 C13 1.386(11)
C13 C14 1.373(11)
C14 C15 1.354(11)
C15 C16 1.396(11)
C21 C26 1.385(12)
C21 C22 1.393(11)
C22 C23 1.388(11)
C23 C24 1.364(13)
C24 C25 1.400(15)
C25 C26 1.387(13)
C31 C36 1.383(10)
C31 C32 1.383(10)
C32 C33 1.401(11)
C33 C34 1.373(12)
C34 C35 1.395(12)
C35 C36 1.386(12)
C37 C38 1.522(9)
C38 C39 1.520(10)
C39 C40 1.531(10)
C41 C46 1.375(10)
C41 C42 1.386(10)
C42 C43 1.386(10)
C43 C44 1.382(12)
C44 C45 1.380(12)
C45 C46 1.396(10)
C47 C51 1.493(9)
C51 C52 1.387(9)
C51 C56 1.412(9)
C52 C53 1.380(10)
C53 C54 1.360(10)
C54 C55 1.383(10)
C55 C56 1.381(10)
S1 O15 1.425(6)
S1 O13 1.437(5)
S1 O14 1.439(6)
S1 C117 1.764(10)
C117 F3 1.313(10)
C117 F1 1.349(10)
C117 F2 1.378(10)
Ag2 O10 2.321(5)
Ag2 P3 2.345(2)
Ag2 N4 2.404(6)
P3 C71 1.788(8)
P3 C81 1.833(8)
P3 C61 1.836(8)
P4 O9 1.468(5)
P4 O7 1.575(5)
P4 O8 1.585(5)
P4 C87 1.807(7)
N4 N5 1.426(8)
N4 C87 1.482(9)
N5 C107 1.335(9)
N6 O11 1.229(8)
N6 O12 1.237(8)
N6 C114 1.463(9)
O7 C91 1.401(9)
O8 C101 1.404(8)
O10 C107 1.226(8)
C61 C62 1.363(11)
C61 C66 1.427(11)
C62 C63 1.386(11)
C63 C64 1.391(12)
C64 C65 1.331(12)
C65 C66 1.388(12)
C71 C72 1.392(11)
C71 C76 1.399(11)
C72 C73 1.370(12)
C73 C74 1.376(12)
C74 C75 1.391(12)
C75 C76 1.377(12)
C81 C86 1.371(11)
C81 C82 1.391(10)
C82 C83 1.381(12)
C83 C84 1.386(12)
C84 C85 1.383(12)
C85 C86 1.394(12)
C87 C88 1.534(10)
C88 C89 1.526(11)
C89 C90 1.521(11)
C91 C96 1.379(10)
C91 C92 1.388(10)
C92 C93 1.365(11)
C93 C94 1.379(12)
C94 C95 1.387(12)
C95 C96 1.374(12)
C101 C106 1.365(11)
C101 C102 1.378(10)
C102 C103 1.382(11)
C103 C104 1.381(12)
C104 C105 1.364(11)
C105 C106 1.410(11)
C107 C111 1.497(9)
C111 C116 1.381(10)
C111 C112 1.399(10)
C112 C113 1.356(10)
C113 C114 1.379(10)
C114 C115 1.394(10)
C115 C116 1.369(10)
S2 O17 1.428(6)
S2 O18 1.439(6)
S2 O16 1.452(6)
S2 C118 1.674(10)
C118 F5 1.277(9)
C118 F4 1.425(10)
C118 F6 1.444(10)
